data_4340472
loop_
_publ_author_name
'Maity, Arnab K.'
'Fortier, Skye'
'Griego, Leonel'
'Metta-Maga\~na, Alejandro J'

_publ_section_title
;
 Synthesis of a &quot;Super Bulky&quot; Guanidinate Possessing an
 Expandable Coordination Pocket.
;
_journal_issue 15
_journal_name_full 'Inorganic chemistry'
_journal_page_first 8155
_journal_paper_doi 10.1021/ic501219q
_journal_volume 53
_journal_year 2014
_chemical_formula_sum 'C73 H68 N2 O'
_chemical_formula_weight 989.29
_chemical_name_systematic
; 
 ? 
;
_space_group_IT_number 43
_symmetry_cell_setting orthorhombic
_symmetry_space_group_name_Hall 'F 2 -2d'
_symmetry_space_group_name_H-M 'F d d 2'
_atom_sites_solution_hydrogens geom
_atom_sites_solution_primary direct
_atom_sites_solution_secondary difmap
_audit_creation_method SHELXL-97
_cell_angle_alpha 90.00
_cell_angle_beta 90.00
_cell_angle_gamma 90.00
_cell_formula_units_Z 8
_cell_length_a 28.013(2)
_cell_length_b 38.621(3)
_cell_length_c 10.3927(8)
_cell_measurement_temperature 150(2)
_cell_measurement_theta_max 26.44
_cell_measurement_theta_min 1.80
_cell_volume 11243.8(15)
_computing_structure_refinement 'SHELXL-97 (Sheldrick, 2008)'
_computing_structure_solution 'SHELXS-97 (Sheldrick, 2008)'
_diffrn_ambient_temperature 150(2)
_diffrn_measured_fraction_theta_full 0.998
_diffrn_measured_fraction_theta_max 0.998
_diffrn_radiation_monochromator graphite
_diffrn_radiation_source 'fine-focus sealed tube'
_diffrn_radiation_type MoK\a
_diffrn_radiation_wavelength 0.71073
_diffrn_reflns_av_R_equivalents 0.0329
_diffrn_reflns_av_sigmaI/netI 0.0373
_diffrn_reflns_limit_h_max 30
_diffrn_reflns_limit_h_min -34
_diffrn_reflns_limit_k_max 29
_diffrn_reflns_limit_k_min -48
_diffrn_reflns_limit_l_max 12
_diffrn_reflns_limit_l_min -12
_diffrn_reflns_number 22524
_diffrn_reflns_theta_full 26.44
_diffrn_reflns_theta_max 26.44
_diffrn_reflns_theta_min 1.80
_exptl_absorpt_coefficient_mu 0.068
_exptl_absorpt_correction_T_max 1.00
_exptl_absorpt_correction_T_min 0.89
_exptl_absorpt_correction_type multi-scan
_exptl_absorpt_process_details SADABS
_exptl_crystal_colour colorless
_exptl_crystal_density_diffrn 1.169
_exptl_crystal_density_method 'not measured'
_exptl_crystal_description needle
_exptl_crystal_F_000 4224
_exptl_crystal_size_max 0.19
_exptl_crystal_size_mid 0.09
_exptl_crystal_size_min 0.04
_refine_diff_density_max 0.262
_refine_diff_density_min -0.264
_refine_diff_density_rms 0.034
_refine_ls_abs_structure_details 'Flack H D (1983), Acta Cryst. A39, 876-881'
_refine_ls_abs_structure_Flack -1.0(16)
_refine_ls_extinction_method none
_refine_ls_goodness_of_fit_ref 1.052
_refine_ls_hydrogen_treatment mixed
_refine_ls_matrix_type full
_refine_ls_number_parameters 347
_refine_ls_number_reflns 5751
_refine_ls_number_restraints 1
_refine_ls_restrained_S_all 1.052
_refine_ls_R_factor_all 0.0500
_refine_ls_R_factor_gt 0.0394
_refine_ls_shift/su_max 0.001
_refine_ls_shift/su_mean 0.000
_refine_ls_structure_factor_coef Fsqd
_refine_ls_weighting_details 'calc w=1/[\s^2^(Fo^2^)+(0.0434P)^2^+3.7264P] where P=(Fo^2^+2Fc^2^)/3'
_refine_ls_weighting_scheme calc
_refine_ls_wR_factor_gt 0.0822
_refine_ls_wR_factor_ref 0.0866
_reflns_number_gt 4966
_reflns_number_total 5751
_reflns_threshold_expression >2sigma(I)
_cod_data_source_file ic501219q_si_002.cif
_cod_data_source_block BulkyUrea
_cod_depositor_comments
;
The following automatic conversions were performed:

'_symmetry_cell_setting' value 'Orthorhombic' changed to
'orthorhombic' according to
/usr/data/users/saulius/crontab/automatic-downloads/rss-feeds/ACS/lib/dictionaries/cif_core.dic
dictionary named 'cif_core.dic' version 2.4.2 from 2011-04-26.

Automatic conversion script
Id: cif_fix_values 2281 2013-09-26 08:29:07Z andrius 

 Adding full bibliography for 4340472--4340475.cif.
;
_cod_database_code 4340472

loop_
_symmetry_equiv_pos_as_xyz
'x, y, z'
'-x, -y, z'
'-x+1/4, y+1/4, z+1/4'
'x+1/4, -y+1/4, z+1/4'
'x, y+1/2, z+1/2'
'-x, -y+1/2, z+1/2'
'-x+1/4, y+3/4, z+3/4'
'x+1/4, -y+3/4, z+3/4'
'x+1/2, y, z+1/2'
'-x+1/2, -y, z+1/2'
'-x+3/4, y+1/4, z+3/4'
'x+3/4, -y+1/4, z+3/4'
'x+1/2, y+1/2, z'
'-x+1/2, -y+1/2, z'
'-x+3/4, y+3/4, z+1/4'
'x+3/4, -y+3/4, z+1/4'

loop_
_atom_site_label
_atom_site_type_symbol
_atom_site_fract_x
_atom_site_fract_y
_atom_site_fract_z
_atom_site_U_iso_or_equiv
_atom_site_adp_type
_atom_site_occupancy
_atom_site_symmetry_multiplicity
_atom_site_calc_flag
_atom_site_refinement_flags
O1 O 0.7500 0.7500 0.13277(16) 0.0294(4) Uani 1 2 d S
N1 N 0.71452(4) 0.73531(3) -0.05679(13) 0.0217(3) Uani 1 1 d .
H1 H 0.7104 0.7422 -0.1367 0.026 Uiso 1 1 calc R
C4 C 0.61703(5) 0.69151(4) 0.12034(16) 0.0221(3) Uani 1 1 d .
H4 H 0.5909 0.6973 0.1746 0.027 Uiso 1 1 calc R
C7 C 0.69426(5) 0.67449(4) -0.03518(16) 0.0216(3) Uani 1 1 d .
C6 C 0.66443(5) 0.64871(4) 0.01310(15) 0.0226(4) Uani 1 1 d .
H6 H 0.6708 0.6252 -0.0075 0.027 Uiso 1 1 calc R
C3 C 0.64561(6) 0.71799(4) 0.07272(15) 0.0211(3) Uani 1 1 d .
C2 C 0.68408(5) 0.70898(4) -0.00535(16) 0.0214(3) Uani 1 1 d .
C1 C 0.7500 0.7500 0.0159(2) 0.0225(5) Uani 1 2 d S
C25 C 0.63629(6) 0.75615(4) 0.10363(15) 0.0218(3) Uani 1 1 d .
H25 H 0.6684 0.7668 0.1187 0.026 Uiso 1 1 calc R
C37 C 0.56298(6) 0.77513(4) 0.23360(17) 0.0269(4) Uani 1 1 d .
H37 H 0.5472 0.7815 0.1563 0.032 Uiso 1 1 calc R
C32 C 0.60839(6) 0.76112(4) 0.22850(16) 0.0222(4) Uani 1 1 d .
C5 C 0.62535(5) 0.65662(4) 0.09105(16) 0.0220(3) Uani 1 1 d .
C26 C 0.61467(6) 0.77566(4) -0.00866(16) 0.0230(4) Uani 1 1 d .
C33 C 0.63030(7) 0.75199(4) 0.34334(17) 0.0302(4) Uani 1 1 d .
H33 H 0.6615 0.7423 0.3415 0.036 Uiso 1 1 calc R
C12 C 0.73814(5) 0.66698(4) -0.11743(16) 0.0236(4) Uani 1 1 d .
H12 H 0.7637 0.6824 -0.0825 0.028 Uiso 1 1 calc R
C13 C 0.73165(6) 0.67827(4) -0.25586(16) 0.0257(4) Uani 1 1 d .
C36 C 0.54048(7) 0.77989(5) 0.35069(18) 0.0360(4) Uani 1 1 d .
H36 H 0.5094 0.7897 0.3532 0.043 Uiso 1 1 calc R
C19 C 0.75838(5) 0.63029(4) -0.10568(16) 0.0230(4) Uani 1 1 d .
C8 C 0.59390(6) 0.62841(4) 0.15135(17) 0.0269(4) Uani 1 1 d .
C18 C 0.76887(7) 0.69524(4) -0.31823(18) 0.0319(4) Uani 1 1 d .
H18 H 0.7974 0.7003 -0.2726 0.038 Uiso 1 1 calc R
C24 C 0.78128(6) 0.62107(5) 0.00743(18) 0.0302(4) Uani 1 1 d .
H24 H 0.7805 0.6364 0.0788 0.036 Uiso 1 1 calc R
C14 C 0.69010(6) 0.67172(5) -0.32359(18) 0.0339(4) Uani 1 1 d .
H14 H 0.6640 0.6608 -0.2818 0.041 Uiso 1 1 calc R
C20 C 0.75843(6) 0.60667(4) -0.20610(17) 0.0287(4) Uani 1 1 d .
H20 H 0.7422 0.6121 -0.2838 0.034 Uiso 1 1 calc R
C27 C 0.63026(6) 0.80908(5) -0.03544(17) 0.0290(4) Uani 1 1 d .
H27 H 0.6548 0.8191 0.0155 0.035 Uiso 1 1 calc R
C15 C 0.68633(8) 0.68102(6) -0.4519(2) 0.0454(5) Uani 1 1 d .
H15 H 0.6578 0.6761 -0.4980 0.054 Uiso 1 1 calc R
C31 C 0.57850(6) 0.76195(5) -0.08343(16) 0.0322(4) Uani 1 1 d .
H31 H 0.5676 0.7391 -0.0672 0.039 Uiso 1 1 calc R
C10 C 0.59724(7) 0.59458(4) 0.0763(2) 0.0377(5) Uani 1 1 d .
H10A H 0.5742 0.5779 0.1112 0.057 Uiso 1 1 calc R
H10B H 0.6296 0.5851 0.0841 0.057 Uiso 1 1 calc R
H10C H 0.5900 0.5989 -0.0145 0.057 Uiso 1 1 calc R
C23 C 0.80530(6) 0.58988(5) 0.0185(2) 0.0352(4) Uani 1 1 d .
H23 H 0.8214 0.5843 0.0962 0.042 Uiso 1 1 calc R
C17 C 0.76472(8) 0.70474(5) -0.44529(19) 0.0411(5) Uani 1 1 d .
H17 H 0.7903 0.7165 -0.4865 0.049 Uiso 1 1 calc R
C21 C 0.78198(7) 0.57516(5) -0.19426(19) 0.0355(4) Uani 1 1 d .
H21 H 0.7815 0.5592 -0.2637 0.043 Uiso 1 1 calc R
C28 C 0.61037(6) 0.82807(5) -0.13581(18) 0.0346(4) Uani 1 1 d .
H28 H 0.6219 0.8507 -0.1543 0.042 Uiso 1 1 calc R
C30 C 0.55799(7) 0.78109(5) -0.18159(18) 0.0396(5) Uani 1 1 d .
H30 H 0.5327 0.7714 -0.2308 0.048 Uiso 1 1 calc R
C35 C 0.56254(7) 0.77064(5) 0.46306(18) 0.0392(5) Uani 1 1 d .
H35 H 0.5467 0.7739 0.5431 0.047 Uiso 1 1 calc R
C11 C 0.54151(7) 0.63961(5) 0.1538(2) 0.0464(6) Uani 1 1 d .
H11A H 0.5309 0.6448 0.0660 0.070 Uiso 1 1 calc R
H11B H 0.5381 0.6603 0.2073 0.070 Uiso 1 1 calc R
H11C H 0.5220 0.6209 0.1895 0.070 Uiso 1 1 calc R
C29 C 0.57406(7) 0.81411(5) -0.20832(19) 0.0397(5) Uani 1 1 d .
H29 H 0.5601 0.8271 -0.2763 0.048 Uiso 1 1 calc R
C34 C 0.60786(8) 0.75661(5) 0.45955(18) 0.0377(5) Uani 1 1 d .
H34 H 0.6234 0.7502 0.5372 0.045 Uiso 1 1 calc R
C22 C 0.80588(6) 0.56692(5) -0.08332(19) 0.0356(5) Uani 1 1 d .
H22 H 0.8227 0.5456 -0.0765 0.043 Uiso 1 1 calc R
C16 C 0.72394(8) 0.69737(5) -0.5129(2) 0.0475(6) Uani 1 1 d .
H16 H 0.7215 0.7035 -0.6012 0.057 Uiso 1 1 calc R
C9 C 0.61096(9) 0.62261(6) 0.2884(2) 0.0562(6) Uani 1 1 d .
H9A H 0.6080 0.6442 0.3372 0.084 Uiso 1 1 calc R
H9B H 0.6445 0.6153 0.2873 0.084 Uiso 1 1 calc R
H9C H 0.5915 0.6046 0.3290 0.084 Uiso 1 1 calc R

loop_
_atom_site_aniso_label
_atom_site_aniso_U_11
_atom_site_aniso_U_22
_atom_site_aniso_U_33
_atom_site_aniso_U_23
_atom_site_aniso_U_13
_atom_site_aniso_U_12
O1 0.0249(8) 0.0387(10) 0.0248(10) 0.000 0.000 -0.0055(7)
N1 0.0225(7) 0.0205(7) 0.0221(7) 0.0020(6) -0.0017(6) -0.0044(6)
C4 0.0206(8) 0.0216(8) 0.0241(9) -0.0030(7) 0.0022(7) -0.0007(6)
C7 0.0192(8) 0.0228(8) 0.0228(9) -0.0012(7) -0.0002(7) 0.0009(6)
C6 0.0239(8) 0.0179(8) 0.0260(9) -0.0022(7) 0.0012(7) -0.0005(7)
C3 0.0203(8) 0.0203(8) 0.0228(9) -0.0046(7) -0.0013(7) -0.0003(6)
C2 0.0207(8) 0.0208(8) 0.0227(8) 0.0001(7) -0.0018(7) -0.0033(6)
C1 0.0194(11) 0.0190(11) 0.0290(14) 0.000 0.000 0.0030(9)
C25 0.0219(8) 0.0179(8) 0.0255(9) -0.0024(7) 0.0001(7) -0.0035(6)
C37 0.0262(9) 0.0311(9) 0.0232(9) -0.0012(8) -0.0018(7) 0.0019(7)
C32 0.0262(8) 0.0159(8) 0.0244(9) -0.0025(7) -0.0008(7) -0.0035(6)
C5 0.0221(8) 0.0209(8) 0.0232(9) -0.0015(7) -0.0010(7) -0.0022(6)
C26 0.0253(8) 0.0226(8) 0.0212(9) -0.0025(7) 0.0050(7) 0.0005(7)
C33 0.0364(10) 0.0254(9) 0.0289(10) 0.0007(8) -0.0071(8) 0.0040(7)
C12 0.0196(8) 0.0225(8) 0.0287(9) -0.0053(7) 0.0021(7) -0.0009(6)
C13 0.0258(9) 0.0214(8) 0.0299(10) -0.0004(7) 0.0052(8) 0.0075(7)
C36 0.0356(10) 0.0403(11) 0.0322(10) -0.0032(9) 0.0073(9) 0.0035(8)
C19 0.0172(7) 0.0234(8) 0.0283(9) 0.0005(7) 0.0050(7) -0.0005(6)
C8 0.0309(9) 0.0194(8) 0.0302(10) -0.0027(7) 0.0052(8) -0.0051(7)
C18 0.0327(10) 0.0254(9) 0.0375(11) -0.0006(8) 0.0086(8) 0.0044(7)
C24 0.0315(9) 0.0279(9) 0.0314(10) -0.0033(8) -0.0007(8) -0.0024(7)
C14 0.0303(10) 0.0375(10) 0.0340(11) -0.0034(9) 0.0011(8) 0.0059(8)
C20 0.0304(9) 0.0287(9) 0.0271(9) -0.0016(8) 0.0011(8) 0.0028(7)
C27 0.0300(9) 0.0256(9) 0.0315(10) -0.0029(8) 0.0053(8) -0.0001(7)
C15 0.0451(12) 0.0528(13) 0.0383(12) -0.0066(10) -0.0099(10) 0.0197(10)
C31 0.0409(11) 0.0317(10) 0.0239(9) 0.0009(8) -0.0016(8) -0.0077(8)
C10 0.0417(11) 0.0230(9) 0.0484(12) -0.0044(9) 0.0149(9) -0.0083(8)
C23 0.0301(9) 0.0341(10) 0.0415(11) 0.0062(9) -0.0067(9) 0.0013(8)
C17 0.0522(13) 0.0319(10) 0.0393(12) 0.0070(9) 0.0181(10) 0.0141(9)
C21 0.0416(10) 0.0293(10) 0.0355(10) -0.0048(8) 0.0091(9) 0.0058(8)
C28 0.0419(10) 0.0281(9) 0.0339(10) 0.0076(8) 0.0101(9) 0.0039(8)
C30 0.0443(12) 0.0507(13) 0.0238(10) 0.0047(9) -0.0068(9) -0.0038(9)
C35 0.0543(13) 0.0389(11) 0.0243(10) -0.0034(8) 0.0110(9) -0.0057(9)
C11 0.0344(11) 0.0286(10) 0.0763(16) -0.0008(10) 0.0206(11) -0.0066(8)
C29 0.0494(12) 0.0445(12) 0.0251(10) 0.0082(9) 0.0032(9) 0.0088(9)
C34 0.0543(13) 0.0330(11) 0.0259(10) 0.0018(8) -0.0070(9) -0.0024(9)
C22 0.0318(10) 0.0274(10) 0.0477(12) 0.0040(9) 0.0065(9) 0.0072(8)
C16 0.0692(15) 0.0448(12) 0.0284(11) 0.0093(9) 0.0113(11) 0.0332(11)
C9 0.0733(16) 0.0624(15) 0.0330(11) 0.0144(11) -0.0017(11) -0.0305(12)

loop_
_atom_type_symbol
_atom_type_description
_atom_type_scat_dispersion_real
_atom_type_scat_dispersion_imag
_atom_type_scat_source
C C 0.0033 0.0016 'International Tables Vol C Tables 4.2.6.8 and 6.1.1.4'
H H 0.0000 0.0000 'International Tables Vol C Tables 4.2.6.8 and 6.1.1.4'
N N 0.0061 0.0033 'International Tables Vol C Tables 4.2.6.8 and 6.1.1.4'
O O 0.0106 0.0060 'International Tables Vol C Tables 4.2.6.8 and 6.1.1.4'

loop_
_geom_angle_atom_site_label_1
_geom_angle_atom_site_label_2
_geom_angle_atom_site_label_3
_geom_angle
_geom_angle_site_symmetry_3
C1 N1 C2 121.34(14) .
C3 C4 C5 122.31(15) .
C6 C7 C2 118.63(14) .
C6 C7 C12 123.32(14) .
C2 C7 C12 118.04(14) .
C7 C6 C5 121.54(15) .
C4 C3 C2 117.97(14) .
C4 C3 C25 122.38(14) .
C2 C3 C25 119.65(13) .
C3 C2 C7 121.69(14) .
C3 C2 N1 120.06(14) .
C7 C2 N1 118.25(14) .
O1 C1 N1 123.43(10) .
O1 C1 N1 123.43(10) 14_665
N1 C1 N1 113.1(2) 14_665
C26 C25 C32 112.80(13) .
C26 C25 C3 112.66(13) .
C32 C25 C3 112.74(13) .
C36 C37 C32 120.33(16) .
C37 C32 C33 118.24(16) .
C37 C32 C25 123.53(15) .
C33 C32 C25 118.21(14) .
C6 C5 C4 117.85(14) .
C6 C5 C8 122.13(14) .
C4 C5 C8 119.90(14) .
C31 C26 C27 118.23(16) .
C31 C26 C25 122.38(14) .
C27 C26 C25 119.34(15) .
C34 C33 C32 121.39(17) .
C13 C12 C7 112.39(13) .
C13 C12 C19 112.76(13) .
C7 C12 C19 115.45(13) .
C14 C13 C18 118.65(16) .
C14 C13 C12 122.12(15) .
C18 C13 C12 119.22(15) .
C35 C36 C37 120.68(17) .
C24 C19 C20 117.97(15) .
C24 C19 C12 118.48(15) .
C20 C19 C12 123.33(15) .
C9 C8 C10 109.51(16) .
C9 C8 C11 109.16(17) .
C10 C8 C11 108.03(15) .
C9 C8 C5 107.87(14) .
C10 C8 C5 111.36(14) .
C11 C8 C5 110.89(14) .
C17 C18 C13 120.62(19) .
C23 C24 C19 121.25(17) .
C13 C14 C15 120.44(19) .
C19 C20 C21 120.69(17) .
C26 C27 C28 120.88(17) .
C16 C15 C14 120.1(2) .
C26 C31 C30 120.94(17) .
C22 C23 C24 120.08(18) .
C16 C17 C18 120.5(2) .
C22 C21 C20 120.63(18) .
C29 C28 C27 120.02(17) .
C29 C30 C31 120.39(18) .
C36 C35 C34 119.67(17) .
C28 C29 C30 119.51(18) .
C33 C34 C35 119.68(17) .
C21 C22 C23 119.33(17) .
C17 C16 C15 119.66(19) .

loop_
_geom_bond_atom_site_label_1
_geom_bond_atom_site_label_2
_geom_bond_distance
_geom_bond_site_symmetry_2
O1 C1 1.214(3) .
N1 C1 1.3714(19) .
N1 C2 1.431(2) .
C4 C3 1.390(2) .
C4 C5 1.401(2) .
C7 C6 1.393(2) .
C7 C2 1.397(2) .
C7 C12 1.525(2) .
C6 C5 1.396(2) .
C3 C2 1.393(2) .
C3 C25 1.531(2) .
C1 N1 1.3714(19) 14_665
C25 C26 1.515(2) .
C25 C32 1.527(2) .
C37 C36 1.383(2) .
C37 C32 1.383(2) .
C32 C33 1.388(2) .
C5 C8 1.535(2) .
C26 C31 1.382(2) .
C26 C27 1.391(2) .
C33 C34 1.373(3) .
C12 C13 1.514(2) .
C12 C19 1.531(2) .
C13 C14 1.384(2) .
C13 C18 1.392(2) .
C36 C35 1.369(3) .
C19 C24 1.386(2) .
C19 C20 1.386(2) .
C8 C9 1.519(3) .
C8 C10 1.524(2) .
C8 C11 1.530(2) .
C18 C17 1.375(3) .
C24 C23 1.385(2) .
C14 C15 1.385(3) .
C20 C21 1.390(2) .
C27 C28 1.391(3) .
C15 C16 1.382(3) .
C31 C30 1.385(3) .
C23 C22 1.380(3) .
C17 C16 1.371(3) .
C21 C22 1.371(3) .
C28 C29 1.376(3) .
C30 C29 1.381(3) .
C35 C34 1.381(3) .
